data_2232445
loop_
_publ_author_name
'Hu, Jiyong'
'Liu, Junhong'
'Zhao, Jin'an'

_publ_section_title
;
 Bis{\m-1,3-bis[(2-methyl-1<i>H</i>-benzimidazol-1-yl)methyl]benzene-\k^2^<i>N</i>^3^:<i>N</i>^3'^}bis(diiodidocadmium)
;
_journal_coeditor_code RZ2634
_journal_issue 11
_journal_name_full 'Acta Crystallographica Section E'
_journal_page_first m1566
_journal_paper_doi 10.1107/S1600536811042334
_journal_volume 67
_journal_year 2011
_chemical_formula_iupac '[Cd2 I4 (C24 H22 N4)2]'
_chemical_formula_moiety 'C48 H44 Cd2 I4 N8'
_chemical_formula_sum 'C48 H44 Cd2 I4 N8'
_chemical_formula_weight 1465.33
_chemical_name_systematic
;
Bis{\m-1,3-bis[(2-methyl-1<i>H</i>-benzimidazol-1-yl)methyl]benzene-
\k^2^<i>N</i>^3^:<i>N</i>^3'^}bis(diiodidocadmium)
;
_space_group_IT_number 2
_symmetry_cell_setting triclinic
_symmetry_space_group_name_Hall '-P 1'
_symmetry_space_group_name_H-M 'P -1'
_atom_sites_solution_hydrogens geom
_atom_sites_solution_primary direct
_atom_sites_solution_secondary difmap
_audit_creation_method SHELXL-97
_cell_angle_alpha 87.20(3)
_cell_angle_beta 84.60(3)
_cell_angle_gamma 86.03(3)
_cell_formula_units_Z 1
_cell_length_a 9.3968(19)
_cell_length_b 11.286(2)
_cell_length_c 11.703(2)
_cell_measurement_reflns_used 7057
_cell_measurement_temperature 293(2)
_cell_measurement_theta_max 26
_cell_measurement_theta_min 2.18
_cell_volume 1231.5(4)
_computing_cell_refinement 'CrystalClear (Rigaku/MSC, 2006)'
_computing_data_collection 'CrystalClear (Rigaku/MSC, 2006)'
_computing_data_reduction 'CrystalClear (Rigaku/MSC, 2006)'
_computing_molecular_graphics 'CrystalStructure (Rigaku/MSC, 2006)'
_computing_publication_material 'CrystalStructure (Rigaku/MSC, 2006)'
_computing_structure_refinement 'SHELXL97 (Sheldrick, 2008)'
_computing_structure_solution 'SHELXS97 (Sheldrick, 2008)'
_diffrn_ambient_temperature 293(2)
_diffrn_measured_fraction_theta_full 0.998
_diffrn_measured_fraction_theta_max 0.998
_diffrn_measurement_device_type 'Rigaku Saturn 724 CCD'
_diffrn_measurement_method dtprofit.ref
_diffrn_radiation_monochromator graphite
_diffrn_radiation_source 'fine-focus sealed tube'
_diffrn_radiation_type MoK\a
_diffrn_radiation_wavelength 0.71073
_diffrn_reflns_av_R_equivalents 0.0283
_diffrn_reflns_av_sigmaI/netI 0.0344
_diffrn_reflns_limit_h_max 11
_diffrn_reflns_limit_h_min -11
_diffrn_reflns_limit_k_max 13
_diffrn_reflns_limit_k_min -13
_diffrn_reflns_limit_l_max 13
_diffrn_reflns_limit_l_min -14
_diffrn_reflns_number 13506
_diffrn_reflns_theta_full 26.00
_diffrn_reflns_theta_max 26.00
_diffrn_reflns_theta_min 2.18
_diffrn_standards_decay_% 0
_diffrn_standards_interval_time 0
_diffrn_standards_number 0
_exptl_absorpt_coefficient_mu 3.412
_exptl_absorpt_correction_T_max 0.7720
_exptl_absorpt_correction_T_min 0.5486
_exptl_absorpt_correction_type multi-scan
_exptl_absorpt_process_details '(CrystalClear; Rigaku/MSC, 2006)'
_exptl_crystal_colour colourless
_exptl_crystal_density_diffrn 1.976
_exptl_crystal_density_method 'not measured'
_exptl_crystal_description stick
_exptl_crystal_F_000 696
_exptl_crystal_size_max 0.20
_exptl_crystal_size_mid 0.10
_exptl_crystal_size_min 0.08
_refine_diff_density_max 0.786
_refine_diff_density_min -1.218
_refine_ls_extinction_method none
_refine_ls_goodness_of_fit_ref 1.048
_refine_ls_hydrogen_treatment constr
_refine_ls_matrix_type full
_refine_ls_number_parameters 282
_refine_ls_number_reflns 4836
_refine_ls_number_restraints 0
_refine_ls_restrained_S_all 1.048
_refine_ls_R_factor_all 0.0459
_refine_ls_R_factor_gt 0.0374
_refine_ls_shift/su_max 0.000
_refine_ls_shift/su_mean 0.000
_refine_ls_structure_factor_coef Fsqd
_refine_ls_weighting_details 'calc w=1/[\s^2^(Fo^2^)+(0.0315P)^2^+1.6758P] where P=(Fo^2^+2Fc^2^)/3'
_refine_ls_weighting_scheme calc
_refine_ls_wR_factor_gt 0.0750
_refine_ls_wR_factor_ref 0.0797
_reflns_number_gt 4153
_reflns_number_total 4836
_reflns_threshold_expression I>2sigma(I)
_cod_data_source_file rz2634.cif
_cod_data_source_block I
_cod_database_code 2232445
_cod_database_fobs_code 2232445

loop_
_symmetry_equiv_pos_as_xyz
'x, y, z'
'-x, -y, -z'

loop_
_atom_site_type_symbol
_atom_site_label
_atom_site_fract_x
_atom_site_fract_y
_atom_site_fract_z
_atom_site_U_iso_or_equiv
_atom_site_adp_type
_atom_site_calc_flag
_atom_site_refinement_flags
_atom_site_occupancy
_atom_site_symmetry_multiplicity
I I1 0.09798(4) -0.51952(3) 0.15611(4) 0.06468(14) Uani d . 1 1
I I2 0.46486(4) -0.30519(3) -0.08378(3) 0.05247(11) Uani d . 1 1
Cd Cd1 0.29674(3) -0.35597(3) 0.11355(3) 0.03755(10) Uani d . 1 1
N N1 0.5844(4) 0.3627(3) 0.7254(3) 0.0343(8) Uani d . 1 1
N N2 0.4245(4) 0.3662(3) 0.5973(3) 0.0355(8) Uani d . 1 1
N N3 0.1485(4) 0.0178(3) 0.1876(3) 0.0338(8) Uani d . 1 1
N N4 0.1853(4) -0.1711(3) 0.1419(3) 0.0325(8) Uani d . 1 1
C C1 0.3315(5) 0.4102(4) 0.7993(4) 0.0426(11) Uani d . 1 1
H H1A 0.3686 0.4039 0.8732 0.064 Uiso calc R 1 1
H H1B 0.2567 0.3566 0.7982 0.064 Uiso calc R 1 1
H H1C 0.2936 0.4902 0.7848 0.064 Uiso calc R 1 1
C C2 0.4477(4) 0.3794(4) 0.7095(4) 0.0313(9) Uani d . 1 1
C C3 0.6559(5) 0.3380(4) 0.6190(4) 0.0368(10) Uani d . 1 1
C C4 0.8009(5) 0.3151(5) 0.5857(4) 0.0488(13) Uani d . 1 1
H H4 0.8689 0.3117 0.6388 0.059 Uiso calc R 1 1
C C5 0.8393(6) 0.2978(5) 0.4723(5) 0.0556(14) Uani d . 1 1
H H5 0.9358 0.2835 0.4479 0.067 Uiso calc R 1 1
C C6 0.7390(6) 0.3008(5) 0.3916(5) 0.0586(15) Uani d . 1 1
H H6 0.7698 0.2883 0.3151 0.070 Uiso calc R 1 1
C C7 0.5959(6) 0.3221(5) 0.4231(4) 0.0498(13) Uani d . 1 1
H H7 0.5284 0.3240 0.3696 0.060 Uiso calc R 1 1
C C8 0.5564(5) 0.3404(4) 0.5374(4) 0.0366(10) Uani d . 1 1
C C17 0.3970(5) -0.0719(5) 0.1933(5) 0.0533(14) Uani d . 1 1
H H17A 0.4102 -0.0909 0.2726 0.080 Uiso calc R 1 1
H H17B 0.4268 0.0067 0.1731 0.080 Uiso calc R 1 1
H H17C 0.4533 -0.1281 0.1461 0.080 Uiso calc R 1 1
C C18 0.2443(5) -0.0768(4) 0.1750(4) 0.0350(10) Uani d . 1 1
C C19 0.0187(5) -0.0157(4) 0.1590(3) 0.0312(9) Uani d . 1 1
C C20 -0.1133(5) 0.0466(4) 0.1514(4) 0.0388(11) Uani d . 1 1
H H20 -0.1285 0.1256 0.1711 0.047 Uiso calc R 1 1
C C21 -0.2197(5) -0.0141(5) 0.1137(4) 0.0475(12) Uani d . 1 1
H H21 -0.3098 0.0245 0.1087 0.057 Uiso calc R 1 1
C C22 -0.1972(5) -0.1309(5) 0.0826(4) 0.0436(12) Uani d . 1 1
H H22 -0.2719 -0.1683 0.0558 0.052 Uiso calc R 1 1
C C23 -0.0667(5) -0.1936(4) 0.0904(4) 0.0372(10) Uani d . 1 1
H H23 -0.0523 -0.2724 0.0698 0.045 Uiso calc R 1 1
C C24 0.0422(4) -0.1341(4) 0.1302(3) 0.0290(9) Uani d . 1 1
C C16 0.1781(6) 0.1346(4) 0.2239(4) 0.0428(11) Uani d . 1 1
H H16A 0.1005 0.1912 0.2050 0.051 Uiso calc R 1 1
H H16B 0.2651 0.1594 0.1808 0.051 Uiso calc R 1 1
C C14 0.1954(5) 0.1390(4) 0.3512(4) 0.0336(10) Uani d . 1 1
C C15 0.2342(5) 0.2456(4) 0.3911(4) 0.0350(10) Uani d . 1 1
H H15 0.2492 0.3096 0.3394 0.042 Uiso calc R 1 1
C C10 0.2508(5) 0.2582(4) 0.5056(4) 0.0364(10) Uani d . 1 1
C C11 0.2293(6) 0.1621(5) 0.5816(4) 0.0541(14) Uani d . 1 1
H H11 0.2393 0.1692 0.6592 0.065 Uiso calc R 1 1
C C12 0.1935(7) 0.0564(5) 0.5430(4) 0.0638(17) Uani d . 1 1
H H12 0.1817 -0.0087 0.5941 0.077 Uiso calc R 1 1
C C13 0.1748(6) 0.0463(5) 0.4277(4) 0.0497(13) Uani d . 1 1
H H13 0.1478 -0.0251 0.4026 0.060 Uiso calc R 1 1
C C9 0.2880(5) 0.3757(4) 0.5458(4) 0.0412(11) Uani d . 1 1
H H9A 0.2934 0.4329 0.4812 0.049 Uiso calc R 1 1
H H9B 0.2127 0.4048 0.6019 0.049 Uiso calc R 1 1

loop_
_atom_site_aniso_label
_atom_site_aniso_U_11
_atom_site_aniso_U_22
_atom_site_aniso_U_33
_atom_site_aniso_U_12
_atom_site_aniso_U_13
_atom_site_aniso_U_23
I1 0.0557(2) 0.0445(2) 0.0974(3) -0.01214(17) -0.0278(2) 0.0134(2)
I2 0.0586(2) 0.0599(2) 0.0386(2) -0.00834(17) 0.00143(15) -0.00368(16)
Cd1 0.03768(19) 0.0418(2) 0.03441(19) -0.00319(15) -0.00878(14) -0.00293(15)
N1 0.031(2) 0.043(2) 0.0292(19) -0.0044(16) -0.0060(15) -0.0012(16)
N2 0.037(2) 0.038(2) 0.034(2) -0.0047(16) -0.0103(16) -0.0060(17)
N3 0.038(2) 0.036(2) 0.0288(19) -0.0082(17) -0.0047(16) -0.0063(16)
N4 0.0314(19) 0.0301(19) 0.037(2) -0.0028(15) -0.0058(15) -0.0059(16)
C1 0.037(3) 0.047(3) 0.045(3) -0.005(2) -0.005(2) -0.005(2)
C2 0.035(2) 0.029(2) 0.031(2) -0.0043(18) -0.0064(18) -0.0024(18)
C3 0.038(3) 0.040(3) 0.033(2) -0.004(2) -0.0036(19) -0.001(2)
C4 0.038(3) 0.063(3) 0.046(3) 0.001(2) -0.004(2) -0.001(3)
C5 0.048(3) 0.064(4) 0.051(3) 0.006(3) 0.007(3) -0.002(3)
C6 0.070(4) 0.064(4) 0.040(3) 0.001(3) 0.008(3) -0.013(3)
C7 0.061(3) 0.051(3) 0.038(3) -0.003(3) -0.009(2) -0.007(2)
C8 0.044(3) 0.033(2) 0.035(3) -0.007(2) -0.005(2) -0.004(2)
C17 0.039(3) 0.056(3) 0.068(4) -0.011(2) -0.011(3) -0.006(3)
C18 0.037(2) 0.037(2) 0.032(2) -0.009(2) -0.0052(19) -0.0003(19)
C19 0.038(2) 0.035(2) 0.021(2) -0.0020(19) -0.0034(17) -0.0014(18)
C20 0.047(3) 0.035(2) 0.032(2) 0.001(2) 0.001(2) -0.001(2)
C21 0.031(3) 0.059(3) 0.050(3) 0.000(2) -0.001(2) 0.012(3)
C22 0.030(2) 0.058(3) 0.044(3) -0.015(2) -0.007(2) 0.009(2)
C23 0.040(3) 0.037(3) 0.036(3) -0.011(2) -0.008(2) 0.004(2)
C24 0.027(2) 0.033(2) 0.027(2) -0.0050(17) -0.0050(17) 0.0017(18)
C16 0.060(3) 0.036(3) 0.035(3) -0.010(2) -0.010(2) -0.004(2)
C14 0.034(2) 0.034(2) 0.034(2) -0.0060(19) -0.0029(18) -0.0029(19)
C15 0.035(2) 0.033(2) 0.039(3) -0.0068(19) -0.0086(19) -0.001(2)
C10 0.033(2) 0.041(3) 0.038(3) -0.006(2) -0.0105(19) -0.008(2)
C11 0.078(4) 0.059(3) 0.029(3) -0.024(3) -0.009(2) -0.002(2)
C12 0.102(5) 0.057(4) 0.037(3) -0.041(3) -0.005(3) 0.005(3)
C13 0.069(4) 0.043(3) 0.040(3) -0.026(3) -0.004(2) -0.004(2)
C9 0.040(3) 0.040(3) 0.047(3) -0.001(2) -0.022(2) -0.008(2)

loop_
_atom_type_symbol
_atom_type_description
_atom_type_scat_dispersion_real
_atom_type_scat_dispersion_imag
_atom_type_scat_source
C C 0.0033 0.0016 'International Tables Vol C Tables 4.2.6.8 and 6.1.1.4'
H H 0.0000 0.0000 'International Tables Vol C Tables 4.2.6.8 and 6.1.1.4'
Cd Cd -0.8075 1.2024 'International Tables Vol C Tables 4.2.6.8 and 6.1.1.4'
I I -0.4742 1.8119 'International Tables Vol C Tables 4.2.6.8 and 6.1.1.4'
N N 0.0061 0.0033 'International Tables Vol C Tables 4.2.6.8 and 6.1.1.4'

loop_
_geom_angle_atom_site_label_1
_geom_angle_atom_site_label_2
_geom_angle_atom_site_label_3
_geom_angle_site_symmetry_1
_geom_angle_site_symmetry_3
_geom_angle
N1 Cd1 N4 2_656 . 95.46(13)
N1 Cd1 I1 2_656 . 104.94(9)
N4 Cd1 I1 . . 108.30(9)
N1 Cd1 I2 2_656 . 113.68(9)
N4 Cd1 I2 . . 99.05(9)
I1 Cd1 I2 . . 129.68(3)
C2 N1 C3 . . 106.6(3)
C2 N1 Cd1 . 2_656 132.2(3)
C3 N1 Cd1 . 2_656 121.1(3)
C2 N2 C8 . . 107.5(4)
C2 N2 C9 . . 128.1(4)
C8 N2 C9 . . 124.4(4)
C18 N3 C19 . . 107.8(4)
C18 N3 C16 . . 126.0(4)
C19 N3 C16 . . 126.2(4)
C18 N4 C24 . . 105.5(3)
C18 N4 Cd1 . . 126.5(3)
C24 N4 Cd1 . . 128.0(3)
C2 C1 H1A . . 109.5
C2 C1 H1B . . 109.5
H1A C1 H1B . . 109.5
C2 C1 H1C . . 109.5
H1A C1 H1C . . 109.5
H1B C1 H1C . . 109.5
N1 C2 N2 . . 111.5(4)
N1 C2 C1 . . 125.4(4)
N2 C2 C1 . . 123.1(4)
C8 C3 C4 . . 119.8(4)
C8 C3 N1 . . 109.0(4)
C4 C3 N1 . . 131.1(4)
C5 C4 C3 . . 117.4(5)
C5 C4 H4 . . 121.3
C3 C4 H4 . . 121.3
C4 C5 C6 . . 122.2(5)
C4 C5 H5 . . 118.9
C6 C5 H5 . . 118.9
C7 C6 C5 . . 121.2(5)
C7 C6 H6 . . 119.4
C5 C6 H6 . . 119.4
C6 C7 C8 . . 116.9(5)
C6 C7 H7 . . 121.5
C8 C7 H7 . . 121.5
C7 C8 N2 . . 132.1(4)
C7 C8 C3 . . 122.5(4)
N2 C8 C3 . . 105.4(4)
C18 C17 H17A . . 109.5
C18 C17 H17B . . 109.5
H17A C17 H17B . . 109.5
C18 C17 H17C . . 109.5
H17A C17 H17C . . 109.5
H17B C17 H17C . . 109.5
N4 C18 N3 . . 112.0(4)
N4 C18 C17 . . 125.0(4)
N3 C18 C17 . . 122.9(4)
C24 C19 N3 . . 105.6(4)
C24 C19 C20 . . 122.0(4)
N3 C19 C20 . . 132.3(4)
C21 C20 C19 . . 116.7(4)
C21 C20 H20 . . 121.6
C19 C20 H20 . . 121.6
C20 C21 C22 . . 121.9(4)
C20 C21 H21 . . 119.0
C22 C21 H21 . . 119.0
C21 C22 C23 . . 121.7(4)
C21 C22 H22 . . 119.1
C23 C22 H22 . . 119.1
C22 C23 C24 . . 117.2(4)
C22 C23 H23 . . 121.4
C24 C23 H23 . . 121.4
C19 C24 N4 . . 109.1(3)
C19 C24 C23 . . 120.4(4)
N4 C24 C23 . . 130.4(4)
N3 C16 C14 . . 114.1(4)
N3 C16 H16A . . 108.7
C14 C16 H16A . . 108.7
N3 C16 H16B . . 108.7
C14 C16 H16B . . 108.7
H16A C16 H16B . . 107.6
C13 C14 C15 . . 118.5(4)
C13 C14 C16 . . 124.1(4)
C15 C14 C16 . . 117.5(4)
C10 C15 C14 . . 121.5(4)
C10 C15 H15 . . 119.2
C14 C15 H15 . . 119.2
C15 C10 C11 . . 118.7(4)
C15 C10 C9 . . 119.9(4)
C11 C10 C9 . . 121.4(4)
C12 C11 C10 . . 120.3(4)
C12 C11 H11 . . 119.9
C10 C11 H11 . . 119.9
C11 C12 C13 . . 120.1(5)
C11 C12 H12 . . 120.0
C13 C12 H12 . . 120.0
C14 C13 C12 . . 120.9(5)
C14 C13 H13 . . 119.5
C12 C13 H13 . . 119.5
N2 C9 C10 . . 111.8(4)
N2 C9 H9A . . 109.2
C10 C9 H9A . . 109.2
N2 C9 H9B . . 109.2
C10 C9 H9B . . 109.2
H9A C9 H9B . . 107.9

loop_
_geom_bond_atom_site_label_1
_geom_bond_atom_site_label_2
_geom_bond_site_symmetry_2
_geom_bond_distance
I1 Cd1 . 2.7121(9)
I2 Cd1 . 2.7325(10)
Cd1 N1 2_656 2.275(3)
Cd1 N4 . 2.294(3)
N1 C2 . 1.314(5)
N1 C3 . 1.389(5)
N1 Cd1 2_656 2.275(3)
N2 C2 . 1.367(5)
N2 C8 . 1.385(6)
N2 C9 . 1.463(5)
N3 C18 . 1.353(6)
N3 C19 . 1.377(5)
N3 C16 . 1.457(5)
N4 C18 . 1.324(5)
N4 C24 . 1.397(5)
C1 C2 . 1.479(6)
C1 H1A . 0.9600
C1 H1B . 0.9600
C1 H1C . 0.9600
C3 C8 . 1.397(6)
C3 C4 . 1.391(6)
C4 C5 . 1.362(7)
C4 H4 . 0.9300
C5 C6 . 1.394(8)
C5 H5 . 0.9300
C6 C7 . 1.368(7)
C6 H6 . 0.9300
C7 C8 . 1.377(6)
C7 H7 . 0.9300
C17 C18 . 1.476(6)
C17 H17A . 0.9600
C17 H17B . 0.9600
C17 H17C . 0.9600
C19 C24 . 1.392(6)
C19 C20 . 1.391(6)
C20 C21 . 1.368(7)
C20 H20 . 0.9300
C21 C22 . 1.382(7)
C21 H21 . 0.9300
C22 C23 . 1.381(6)
C22 H22 . 0.9300
C23 C24 . 1.389(6)
C23 H23 . 0.9300
C16 C14 . 1.517(6)
C16 H16A . 0.9700
C16 H16B . 0.9700
C14 C13 . 1.355(7)
C14 C15 . 1.395(6)
C15 C10 . 1.378(6)
C15 H15 . 0.9300
C10 C11 . 1.382(7)
C10 C9 . 1.503(6)
C11 C12 . 1.370(7)
C11 H11 . 0.9300
C12 C13 . 1.388(7)
C12 H12 . 0.9300
C13 H13 . 0.9300
C9 H9A . 0.9700
C9 H9B . 0.9700

loop_
_geom_torsion_atom_site_label_1
_geom_torsion_atom_site_label_2
_geom_torsion_atom_site_label_3
_geom_torsion_atom_site_label_4
_geom_torsion_site_symmetry_1
_geom_torsion
N1 Cd1 N4 C18 2_656 43.2(4)
I1 Cd1 N4 C18 . 151.0(3)
I2 Cd1 N4 C18 . -71.8(4)
N1 Cd1 N4 C24 2_656 -135.6(3)
I1 Cd1 N4 C24 . -27.8(3)
I2 Cd1 N4 C24 . 109.4(3)
C3 N1 C2 N2 . 0.4(5)
Cd1 N1 C2 N2 2_656 -174.8(3)
C3 N1 C2 C1 . -178.8(4)
Cd1 N1 C2 C1 2_656 5.9(7)
C8 N2 C2 N1 . -0.7(5)
C9 N2 C2 N1 . 178.9(4)
C8 N2 C2 C1 . 178.6(4)
C9 N2 C2 C1 . -1.8(7)
C2 N1 C3 C8 . 0.0(5)
Cd1 N1 C3 C8 2_656 175.9(3)
C2 N1 C3 C4 . 178.9(5)
Cd1 N1 C3 C4 2_656 -5.2(7)
C8 C3 C4 C5 . 1.1(7)
N1 C3 C4 C5 . -177.7(5)
C3 C4 C5 C6 . -0.9(8)
C4 C5 C6 C7 . 0.3(9)
C5 C6 C7 C8 . 0.2(8)
C6 C7 C8 N2 . 178.4(5)
C6 C7 C8 C3 . 0.1(7)
C2 N2 C8 C7 . -178.0(5)
C9 N2 C8 C7 . 2.5(8)
C2 N2 C8 C3 . 0.6(5)
C9 N2 C8 C3 . -179.0(4)
C4 C3 C8 C7 . -0.7(7)
N1 C3 C8 C7 . 178.4(4)
C4 C3 C8 N2 . -179.5(4)
N1 C3 C8 N2 . -0.4(5)
C24 N4 C18 N3 . 1.2(5)
Cd1 N4 C18 N3 . -177.9(3)
C24 N4 C18 C17 . -177.1(4)
Cd1 N4 C18 C17 . 3.9(6)
C19 N3 C18 N4 . -1.1(5)
C16 N3 C18 N4 . 179.4(4)
C19 N3 C18 C17 . 177.2(4)
C16 N3 C18 C17 . -2.3(7)
C18 N3 C19 C24 . 0.5(4)
C16 N3 C19 C24 . 180.0(4)
C18 N3 C19 C20 . -176.6(4)
C16 N3 C19 C20 . 2.9(7)
C24 C19 C20 C21 . -0.3(6)
N3 C19 C20 C21 . 176.5(4)
C19 C20 C21 C22 . -1.0(7)
C20 C21 C22 C23 . 1.4(7)
C21 C22 C23 C24 . -0.4(7)
N3 C19 C24 N4 . 0.2(4)
C20 C19 C24 N4 . 177.7(4)
N3 C19 C24 C23 . -176.3(4)
C20 C19 C24 C23 . 1.2(6)
C18 N4 C24 C19 . -0.8(5)
Cd1 N4 C24 C19 . 178.2(3)
C18 N4 C24 C23 . 175.2(4)
Cd1 N4 C24 C23 . -5.8(6)
C22 C23 C24 C19 . -0.8(6)
C22 C23 C24 N4 . -176.4(4)
C18 N3 C16 C14 . -74.6(6)
C19 N3 C16 C14 . 106.1(5)
N3 C16 C14 C13 . -4.9(7)
N3 C16 C14 C15 . 175.5(4)
C13 C14 C15 C10 . -0.4(7)
C16 C14 C15 C10 . 179.2(4)
C14 C15 C10 C11 . 0.5(7)
C14 C15 C10 C9 . -178.0(4)
C15 C10 C11 C12 . 0.5(8)
C9 C10 C11 C12 . 179.1(5)
C10 C11 C12 C13 . -1.7(9)
C15 C14 C13 C12 . -0.8(8)
C16 C14 C13 C12 . 179.6(5)
C11 C12 C13 C14 . 1.9(9)
C2 N2 C9 C10 . -112.9(5)
C8 N2 C9 C10 . 66.6(6)
C15 C10 C9 N2 . -119.4(5)
C11 C10 C9 N2 . 62.1(6)
